data_7214875
loop_
_publ_author_name
'Zhao, Junwei'
'Luo, Jie'
'Chen, Lijuan'
'Yuan, Jing'
'Li, Huiying'
'Ma, Pengtao'
'Wang, Jingping'
'Niu, Jingyang'

_publ_section_title
;
 Novel 1-D double-chain organic--inorganic hybrid polyoxotungstates
 constructed from dimeric copper--lanthanide heterometallic
 silicotungstate units
;
_journal_issue 23
_journal_name_full CrystEngComm
_journal_page_first 7981
_journal_paper_doi 10.1039/c2ce26007g
_journal_volume 14
_journal_year 2012
_chemical_formula_sum 'C18 H96 Cu3 N12 O94 Si2 Tb2 W22'
_chemical_formula_weight 6594.41
_chemical_name_systematic
;
?
;
_space_group_IT_number 2
_symmetry_cell_setting triclinic
_symmetry_space_group_name_Hall '-P 1'
_symmetry_space_group_name_H-M 'P -1'
_atom_sites_solution_hydrogens geom
_atom_sites_solution_primary direct
_atom_sites_solution_secondary difmap
_audit_creation_method SHELXL-97
_cell_angle_alpha 85.533(2)
_cell_angle_beta 75.628(2)
_cell_angle_gamma 74.182(2)
_cell_formula_units_Z 1
_cell_length_a 11.3793(10)
_cell_length_b 12.5601(11)
_cell_length_c 21.3419(18)
_cell_measurement_reflns_used 9769
_cell_measurement_temperature 296(2)
_cell_measurement_theta_max 25.00
_cell_measurement_theta_min 1.91
_cell_volume 2842.8(4)
_computing_cell_refinement 'Bruker XSCANS'
_computing_data_collection 'Bruker XSCANS'
_computing_data_reduction 'Bruker SHELXTL'
_computing_molecular_graphics 'Bruker SHELXTL'
_computing_publication_material 'Bruker SHELXTL'
_computing_structure_refinement 'SHELXL-97 (Sheldrick, 1997)'
_computing_structure_solution 'SHELXS-97 (Sheldrick, 1990)'
_diffrn_ambient_temperature 296(2)
_diffrn_detector_area_resol_mean none
_diffrn_measured_fraction_theta_full 0.975
_diffrn_measured_fraction_theta_max 0.975
_diffrn_measurement_device_type 'Bruker P4'
_diffrn_measurement_method '\w scans'
_diffrn_radiation_monochromator graphite
_diffrn_radiation_source 'fine-focus sealed tube'
_diffrn_radiation_type MoK\a
_diffrn_radiation_wavelength 0.71073
_diffrn_reflns_av_R_equivalents 0.0389
_diffrn_reflns_av_sigmaI/netI 0.0852
_diffrn_reflns_limit_h_max 13
_diffrn_reflns_limit_h_min -9
_diffrn_reflns_limit_k_max 14
_diffrn_reflns_limit_k_min -14
_diffrn_reflns_limit_l_max 25
_diffrn_reflns_limit_l_min -23
_diffrn_reflns_number 14057
_diffrn_reflns_theta_full 25.00
_diffrn_reflns_theta_max 25.00
_diffrn_reflns_theta_min 1.91
_diffrn_standards_decay_% none
_diffrn_standards_interval_count none
_diffrn_standards_interval_time none
_diffrn_standards_number none
_exptl_absorpt_coefficient_mu 24.051
_exptl_absorpt_correction_T_max 0.4463
_exptl_absorpt_correction_T_min 0.0305
_exptl_absorpt_correction_type multi-scan
_exptl_absorpt_process_details SADABS
_exptl_crystal_colour purple
_exptl_crystal_density_diffrn 3.852
_exptl_crystal_density_method 'not measured'
_exptl_crystal_description prism
_exptl_crystal_F_000 2913
_exptl_crystal_size_max 0.48
_exptl_crystal_size_mid 0.20
_exptl_crystal_size_min 0.04
_refine_diff_density_max 3.938
_refine_diff_density_min -4.378
_refine_diff_density_rms 0.572
_refine_ls_extinction_method none
_refine_ls_goodness_of_fit_ref 1.076
_refine_ls_hydrogen_treatment constr
_refine_ls_matrix_type full
_refine_ls_number_parameters 629
_refine_ls_number_reflns 9769
_refine_ls_number_restraints 20
_refine_ls_restrained_S_all 1.076
_refine_ls_R_factor_all 0.0825
_refine_ls_R_factor_gt 0.0621
_refine_ls_shift/su_max 0.001
_refine_ls_shift/su_mean 0.000
_refine_ls_structure_factor_coef Fsqd
_refine_ls_weighting_details 'calc w=1/[\s^2^(Fo^2^)+(0.0796P)^2^+0.0000P] where P=(Fo^2^+2Fc^2^)/3'
_refine_ls_weighting_scheme calc
_refine_ls_wR_factor_gt 0.1524
_refine_ls_wR_factor_ref 0.1581
_reflns_number_gt 6790
_reflns_number_total 9769
_reflns_threshold_expression >2sigma(I)
_cod_data_source_file c2ce26007g.txt
_cod_data_source_block 7
_cod_depositor_comments
;
The following automatic conversions were performed:

'_symmetry_cell_setting' value 'Triclinic' changed to 'triclinic'
according to
/usr/data/users/saulius/automatic-downloads/retrospective/RSC/lib/dictionaries/cif_core.dic
dictionary named 'cif_core.dic' version 2.4.2 from 2011-04-26.

Automatic conversion script
Id: cif_fix_values 2281 2013-09-26 08:29:07Z andrius 
;
_cod_original_sg_symbol_H-M P-1
_cod_database_code 7214875

loop_
_symmetry_equiv_pos_as_xyz
'x, y, z'
'-x, -y, -z'

loop_
_atom_site_label
_atom_site_type_symbol
_atom_site_fract_x
_atom_site_fract_y
_atom_site_fract_z
_atom_site_U_iso_or_equiv
_atom_site_adp_type
_atom_site_occupancy
_atom_site_symmetry_multiplicity
_atom_site_calc_flag
_atom_site_refinement_flags
Tb1 Tb 1.39042(12) 0.79634(8) -0.26623(5) 0.0391(3) Uani 1 1 d D
Si1 Si 1.7420(6) 0.8044(4) -0.2310(2) 0.0205(14) Uani 1 1 d .
O1 O 1.7401(17) 1.0550(10) -0.0479(6) 0.044(5) Uani 1 1 d .
O2 O 1.9434(16) 0.9238(11) -0.1361(6) 0.037(4) Uani 1 1 d .
O3 O 1.5987(14) 0.9487(10) -0.0962(5) 0.029(4) Uani 1 1 d .
O4 O 1.8189(14) 0.8107(9) -0.1776(5) 0.023(3) Uani 1 1 d U
O5 O 1.7454(16) 1.0483(10) -0.1787(6) 0.039(4) Uani 1 1 d .
O6 O 1.7939(15) 0.8232(10) -0.0543(6) 0.033(4) Uani 1 1 d .
O7 O 1.8704(18) 0.5992(12) -0.0266(6) 0.050(5) Uani 1 1 d .
O8 O 1.8824(14) 0.5728(10) -0.1586(6) 0.031(4) Uani 1 1 d .
O9 O 1.6726(15) 0.6889(10) -0.0869(6) 0.034(4) Uani 1 1 d .
O10 O 1.9984(13) 0.7054(10) -0.1284(6) 0.024(3) Uani 1 1 d U
O11 O 2.1841(15) 0.8087(10) -0.2020(6) 0.033(4) Uani 1 1 d .
O12 O 1.9880(15) 0.9099(10) -0.2647(6) 0.033(4) Uani 1 1 d .
O13 O 2.0542(15) 0.6958(10) -0.2559(6) 0.033(4) Uani 1 1 d .
O14 O 1.6161(17) 1.2347(10) -0.2400(6) 0.040(4) Uani 1 1 d .
O15 O 1.7461(13) 0.9070(9) -0.2811(5) 0.023(3) Uani 1 1 d .
O16 O 1.8374(16) 1.0841(10) -0.3046(6) 0.037(4) Uani 1 1 d .
O17 O 1.6164(15) 1.0814(10) -0.3279(6) 0.034(4) Uani 1 1 d .
O18 O 1.5305(16) 1.0429(10) -0.2001(6) 0.037(4) Uani 1 1 d .
O19 O 1.3478(15) 1.0476(11) -0.0848(6) 0.041(4) Uani 1 1 d .
O20 O 1.3542(16) 0.9283(11) -0.1882(6) 0.041(5) Uani 1 1 d .
O21 O 1.5969(13) 0.8064(10) -0.1945(6) 0.028(4) Uani 1 1 d .
O22 O 1.4405(14) 0.8174(10) -0.0857(6) 0.031(4) Uani 1 1 d .
O23 O 1.4760(13) 0.5925(11) -0.0647(6) 0.030(3) Uani 1 1 d U
O24 O 1.4307(15) 0.6861(10) -0.1771(6) 0.039(4) Uani 1 1 d .
O25 O 1.6667(14) 0.5717(10) -0.1809(6) 0.032(4) Uani 1 1 d .
O26 O 1.8622(16) 0.3731(10) -0.2072(6) 0.042(5) Uani 1 1 d .
O27 O 1.7841(15) 0.5071(10) -0.3046(6) 0.038(4) Uani 1 1 d .
O28 O 1.8123(14) 0.6906(9) -0.2720(5) 0.024(3) Uani 1 1 d .
O29 O 1.9943(13) 0.5125(10) -0.2804(6) 0.025(3) Uani 1 1 d .
O30 O 2.1771(14) 0.5889(11) -0.3748(6) 0.037(4) Uani 1 1 d .
O31 O 1.9346(14) 0.6122(10) -0.3867(6) 0.033(4) Uani 1 1 d .
O32 O 1.9958(15) 0.7946(10) -0.3595(6) 0.033(4) Uani 1 1 d .
O33 O 2.0575(17) 0.9941(11) -0.3918(7) 0.048(5) Uani 1 1 d .
O34 O 1.8323(15) 0.9649(9) -0.4004(5) 0.029(4) Uani 1 1 d .
O35 O 1.6063(15) 0.9835(11) -0.4408(6) 0.036(4) Uani 1 1 d .
O36 O 1.5135(16) 0.9062(11) -0.3194(7) 0.044(5) Uani 1 1 d .
O37 O 1.7414(15) 0.7873(10) -0.3880(6) 0.031(4) Uani 1 1 d .
O38 O 1.7334(15) 0.5823(11) -0.4268(6) 0.035(4) Uani 1 1 d .
O39 O 1.5841(14) 0.6810(10) -0.3115(6) 0.033(4) Uani 1 1 d .
O1W O 1.360(3) 0.781(2) -0.3724(12) 0.121(9) Uiso 1 1 d .
O2W O 1.254(2) 0.9540(15) -0.2981(12) 0.112(8) Uiso 1 1 d D
O3W O 1.3418(18) 0.6202(14) -0.2846(8) 0.060(5) Uiso 1 1 d .
O4W O 2.0776(16) 1.4230(11) -0.4568(7) 0.040(4) Uani 1 1 d .
O5W O 0.514(5) 0.407(4) 0.452(2) 0.106(16) Uiso 0.50 1 d P
O6W O 0.398(3) 0.682(2) 0.0912(13) 0.034(7) Uiso 0.50 1 d P
O7W O 0.4794(19) 0.5431(12) 0.2506(10) 0.066(6) Uani 1 1 d .
O8W O 0.533(2) 0.8237(14) 0.0285(8) 0.085(8) Uani 1 1 d .
O9W O 0.004(2) 0.8598(14) 0.2160(9) 0.075(7) Uani 1 1 d .
W1 W 1.75899(10) 0.95726(6) -0.10375(4) 0.0303(3) Uani 1 1 d .
W2 W 1.84087(10) 0.67870(6) -0.09266(4) 0.0299(3) Uani 1 1 d .
W3 W 2.02778(10) 0.81069(6) -0.19758(4) 0.0284(2) Uani 1 1 d .
W4 W 1.66844(10) 1.09255(6) -0.25065(4) 0.0308(3) Uani 1 1 d .
W5 W 1.45098(10) 0.94891(6) -0.13871(4) 0.0316(3) Uani 1 1 d .
W6 W 1.53064(10) 0.67686(6) -0.12712(4) 0.0309(3) Uani 1 1 d .
W7 W 1.83622(9) 0.51235(6) -0.22631(4) 0.0272(2) Uani 1 1 d .
W8 W 2.02680(9) 0.64067(6) -0.33166(4) 0.0269(2) Uani 1 1 d .
W9 W 1.93633(10) 0.94759(6) -0.34596(4) 0.0302(3) Uani 1 1 d .
W10 W 1.65212(10) 0.94048(6) -0.36879(4) 0.0294(2) Uani 1 1 d .
W11 W 1.74125(9) 0.64029(6) -0.35744(4) 0.0268(2) Uani 1 1 d .
Cu1 Cu 2.0784(3) 1.2476(2) -0.41502(12) 0.0392(8) Uani 1 1 d .
Cu2 Cu 2.0000 1.0000 0.0000 0.0833(19) Uani 1 2 d S
N1 N 2.267(2) 1.2006(19) -0.4510(10) 0.063(7) Uani 1 1 d .
H1A H 2.2896 1.1330 -0.4685 0.076 Uiso 1 1 calc R
H1B H 2.2901 1.2485 -0.4823 0.076 Uiso 1 1 calc R
N2 N 2.122(2) 1.2708(15) -0.3310(8) 0.043(5) Uani 1 1 d .
H2B H 2.0813 1.3397 -0.3167 0.051 Uiso 1 1 calc R
H2C H 2.0963 1.2227 -0.3007 0.051 Uiso 1 1 calc R
N3 N 1.888(2) 1.2841(14) -0.3780(8) 0.051(7) Uani 1 1 d .
H3A H 1.8679 1.2272 -0.3534 0.061 Uiso 1 1 calc R
H3B H 1.8631 1.3445 -0.3530 0.061 Uiso 1 1 calc R
N4 N 2.037(2) 1.2048(15) -0.4940(9) 0.056(7) Uani 1 1 d .
H4B H 2.0576 1.2503 -0.5272 0.068 Uiso 1 1 calc R
H4C H 2.0819 1.1352 -0.5052 0.068 Uiso 1 1 calc R
N5 N 2.122(3) 0.848(2) -0.0308(14) 0.105(10) Uiso 1 1 d .
H5A H 2.1025 0.8226 -0.0642 0.126 Uiso 1 1 calc R
H5B H 2.2022 0.8517 -0.0422 0.126 Uiso 1 1 calc R
N6 N 1.936(3) 0.912(2) 0.0755(12) 0.082 Uiso 1 1 d .
H6A H 1.9662 0.9244 0.1086 0.099 Uiso 1 1 calc R
H6B H 1.8514 0.9388 0.0872 0.099 Uiso 1 1 calc R
C1 C 2.330(3) 1.198(3) -0.4011(15) 0.082 Uiso 1 1 d .
H1C H 2.4001 1.2301 -0.4184 0.098 Uiso 1 1 calc R
H1D H 2.3644 1.1214 -0.3908 0.098 Uiso 1 1 calc R
C2 C 2.257(4) 1.255(3) -0.3397(16) 0.086 Uiso 1 1 d .
H2A H 2.2554 1.3292 -0.3584 0.103 Uiso 1 1 calc R
C3 C 2.310(4) 1.274(3) -0.2865(18) 0.117(14) Uiso 1 1 d .
H3C H 2.2437 1.3166 -0.2536 0.175 Uiso 1 1 calc R
H3D H 2.3728 1.3129 -0.3025 0.175 Uiso 1 1 calc R
H3E H 2.3463 1.2038 -0.2685 0.175 Uiso 1 1 calc R
C4 C 1.822(3) 1.305(2) -0.4341(12) 0.055(8) Uani 1 1 d .
H4A H 1.8354 1.3748 -0.4552 0.066 Uiso 1 1 calc R
C5 C 1.901(3) 1.213(2) -0.4800(11) 0.069(10) Uani 1 1 d .
H5C H 1.8863 1.1430 -0.4612 0.083 Uiso 1 1 calc R
H5D H 1.8736 1.2243 -0.5202 0.083 Uiso 1 1 calc R
C6 C 1.684(2) 1.318(2) -0.4151(13) 0.054(7) Uani 1 1 d .
H6C H 1.6441 1.3778 -0.3853 0.081 Uiso 1 1 calc R
H6D H 1.6676 1.2506 -0.3949 0.081 Uiso 1 1 calc R
H6E H 1.6503 1.3331 -0.4529 0.081 Uiso 1 1 calc R
C7 C 2.097(3) 0.775(3) 0.0312(15) 0.078 Uiso 1 1 d D
H7A H 2.1457 0.7888 0.0603 0.094 Uiso 1 1 calc R
C8 C 1.963(3) 0.798(2) 0.0675(14) 0.073 Uiso 1 1 d D
H8A H 1.9115 0.7786 0.0427 0.088 Uiso 1 1 calc R
H8B H 1.9544 0.7585 0.1087 0.088 Uiso 1 1 calc R
C9 C 2.141(3) 0.653(2) 0.0142(15) 0.083 Uiso 1 1 d .
H9A H 2.1228 0.6098 0.0526 0.124 Uiso 1 1 calc R
H9B H 2.2305 0.6338 -0.0039 0.124 Uiso 1 1 calc R
H9C H 2.0991 0.6393 -0.0168 0.124 Uiso 1 1 calc R

loop_
_atom_site_aniso_label
_atom_site_aniso_U_11
_atom_site_aniso_U_22
_atom_site_aniso_U_33
_atom_site_aniso_U_23
_atom_site_aniso_U_13
_atom_site_aniso_U_12
Tb1 0.0485(8) 0.0237(5) 0.0281(5) 0.0026(4) 0.0065(5) 0.0035(5)
Si1 0.035(4) 0.008(2) 0.014(2) -0.0008(19) -0.004(3) 0.000(2)
O1 0.080(14) 0.018(7) 0.029(7) -0.003(6) -0.006(9) -0.009(8)
O2 0.052(11) 0.028(7) 0.023(7) -0.001(6) -0.005(7) 0.001(8)
O3 0.038(10) 0.024(7) 0.016(6) -0.002(5) -0.002(7) 0.001(7)
O4 0.041(7) 0.011(5) 0.014(5) 0.004(4) -0.002(5) -0.007(5)
O5 0.067(13) 0.010(6) 0.031(7) 0.003(5) -0.008(8) 0.000(7)
O6 0.059(12) 0.020(7) 0.017(6) 0.000(5) -0.012(7) -0.002(7)
O7 0.075(14) 0.033(8) 0.026(7) 0.014(6) -0.006(8) 0.007(9)
O8 0.040(10) 0.016(6) 0.024(7) 0.002(5) 0.007(7) -0.002(7)
O9 0.050(11) 0.027(7) 0.019(6) -0.005(5) -0.002(7) -0.004(7)
O10 0.025(7) 0.025(6) 0.028(6) 0.001(5) -0.022(6) -0.004(5)
O11 0.053(11) 0.024(7) 0.029(7) -0.007(6) -0.016(8) -0.014(7)
O12 0.046(11) 0.020(7) 0.033(7) 0.000(6) -0.016(8) 0.000(7)
O13 0.045(11) 0.022(7) 0.023(7) -0.005(5) -0.014(7) 0.014(7)
O14 0.070(13) 0.014(6) 0.031(7) -0.002(6) -0.016(8) 0.001(7)
O15 0.032(9) 0.012(6) 0.019(6) -0.003(5) 0.000(6) 0.000(6)
O16 0.060(12) 0.014(6) 0.026(7) 0.007(5) 0.001(8) -0.004(7)
O17 0.046(11) 0.021(7) 0.024(7) 0.005(5) -0.003(7) 0.003(7)
O18 0.056(12) 0.018(6) 0.021(7) 0.003(5) 0.001(7) 0.007(7)
O19 0.043(11) 0.034(8) 0.024(7) -0.003(6) 0.004(7) 0.013(8)
O20 0.050(12) 0.028(7) 0.024(7) 0.006(6) 0.001(8) 0.012(8)
O21 0.021(9) 0.017(6) 0.032(7) 0.000(6) 0.001(7) 0.011(6)
O22 0.040(10) 0.023(7) 0.023(7) -0.001(5) -0.004(7) -0.001(7)
O23 0.016(7) 0.039(6) 0.033(6) 0.007(5) -0.015(6) 0.001(6)
O24 0.048(11) 0.017(7) 0.031(7) 0.001(6) 0.009(8) 0.008(7)
O25 0.044(11) 0.013(6) 0.030(7) 0.000(5) 0.000(7) -0.002(7)
O26 0.071(13) 0.010(6) 0.039(8) 0.005(6) -0.005(9) -0.007(7)
O27 0.045(11) 0.024(7) 0.026(7) -0.001(6) 0.010(7) 0.008(7)
O28 0.044(10) 0.011(6) 0.016(6) -0.002(5) -0.003(6) -0.007(6)
O29 0.024(9) 0.018(6) 0.028(7) 0.001(5) -0.004(7) 0.000(6)
O30 0.034(10) 0.030(7) 0.037(8) -0.006(6) 0.007(8) -0.005(7)
O31 0.034(10) 0.026(7) 0.026(7) 0.000(6) 0.007(7) -0.001(7)
O32 0.053(11) 0.024(7) 0.018(6) 0.001(5) -0.001(7) -0.010(7)
O33 0.067(13) 0.031(8) 0.035(8) 0.004(7) 0.007(9) -0.011(9)
O34 0.057(11) 0.012(6) 0.014(6) -0.001(5) -0.002(7) -0.008(7)
O35 0.050(11) 0.036(8) 0.036(8) 0.002(6) -0.027(8) -0.018(8)
O36 0.054(12) 0.021(7) 0.039(8) 0.001(6) 0.001(8) 0.010(8)
O37 0.053(11) 0.018(6) 0.020(6) 0.002(5) -0.005(7) -0.010(7)
O38 0.037(10) 0.037(8) 0.027(7) -0.011(6) -0.002(7) -0.004(8)
O39 0.039(10) 0.026(7) 0.026(7) 0.003(6) -0.003(7) 0.000(7)
O4W 0.050(11) 0.023(7) 0.041(8) -0.007(6) -0.001(8) -0.005(7)
O7W 0.078(15) 0.024(8) 0.113(15) 0.003(9) -0.052(13) -0.016(9)
O8W 0.11(2) 0.047(11) 0.058(11) 0.002(9) 0.019(12) 0.004(12)
O9W 0.096(17) 0.043(10) 0.084(13) 0.001(10) 0.007(13) -0.043(11)
W1 0.0513(7) 0.0148(4) 0.0175(4) -0.0014(3) -0.0043(4) 0.0000(4)
W2 0.0461(7) 0.0156(4) 0.0203(4) 0.0039(3) -0.0047(4) 0.0006(4)
W3 0.0436(6) 0.0170(4) 0.0213(4) -0.0007(3) -0.0059(4) -0.0039(4)
W4 0.0546(7) 0.0107(4) 0.0197(4) 0.0016(3) -0.0045(4) -0.0008(4)
W5 0.0398(6) 0.0201(4) 0.0204(4) 0.0008(3) 0.0018(4) 0.0076(4)
W6 0.0389(6) 0.0198(4) 0.0218(4) 0.0046(3) 0.0020(4) 0.0031(4)
W7 0.0361(6) 0.0121(4) 0.0252(4) 0.0001(3) 0.0000(4) 0.0007(4)
W8 0.0354(6) 0.0167(4) 0.0227(4) -0.0038(3) -0.0003(4) -0.0023(4)
W9 0.0492(7) 0.0172(4) 0.0201(4) 0.0024(3) -0.0034(4) -0.0073(4)
W10 0.0454(7) 0.0191(4) 0.0189(4) 0.0018(3) -0.0065(4) -0.0019(4)
W11 0.0363(6) 0.0176(4) 0.0212(4) -0.0038(3) -0.0008(4) -0.0028(4)
Cu1 0.049(2) 0.0293(13) 0.0305(13) -0.0046(11) -0.0034(14) 0.0004(14)
Cu2 0.069(4) 0.067(3) 0.114(4) 0.039(3) -0.038(4) -0.015(3)
N1 0.030(14) 0.084(16) 0.060(13) -0.026(12) -0.015(12) 0.021(13)
N2 0.056(15) 0.043(11) 0.034(10) -0.007(8) -0.022(11) -0.009(11)
N3 0.094(19) 0.020(9) 0.027(9) 0.004(7) 0.011(11) -0.022(11)
N4 0.09(2) 0.032(10) 0.039(11) -0.003(9) 0.017(12) -0.023(12)
C4 0.08(2) 0.040(14) 0.047(14) -0.002(11) -0.029(16) -0.008(15)
C5 0.09(3) 0.08(2) 0.030(13) -0.027(13) 0.010(16) -0.024(19)
C6 0.035(17) 0.061(16) 0.060(16) 0.007(13) 0.003(14) -0.019(14)

loop_
_atom_type_symbol
_atom_type_description
_atom_type_scat_dispersion_real
_atom_type_scat_dispersion_imag
_atom_type_scat_source
C C 0.0033 0.0016 'International Tables Vol C Tables 4.2.6.8 and 6.1.1.4'
H H 0.0000 0.0000 'International Tables Vol C Tables 4.2.6.8 and 6.1.1.4'
N N 0.0061 0.0033 'International Tables Vol C Tables 4.2.6.8 and 6.1.1.4'
O O 0.0106 0.0060 'International Tables Vol C Tables 4.2.6.8 and 6.1.1.4'
Si Si 0.0817 0.0704 'International Tables Vol C Tables 4.2.6.8 and 6.1.1.4'
Cu Cu 0.3201 1.2651 'International Tables Vol C Tables 4.2.6.8 and 6.1.1.4'
W W -0.8490 6.8722 'International Tables Vol C Tables 4.2.6.8 and 6.1.1.4'
Tb Tb -0.1723 4.1537 'International Tables Vol C Tables 4.2.6.8 and 6.1.1.4'

loop_
_geom_angle_atom_site_label_1
_geom_angle_atom_site_label_2
_geom_angle_atom_site_label_3
_geom_angle
_geom_angle_site_symmetry_1
_geom_angle_site_symmetry_3
O36 Tb1 O39 73.1(5) . .
O36 Tb1 O20 78.8(5) . .
O39 Tb1 O20 124.9(6) . .
O36 Tb1 O24 123.5(6) . .
O39 Tb1 O24 79.4(4) . .
O20 Tb1 O24 78.2(5) . .
O36 Tb1 O2W 74.0(8) . .
O39 Tb1 O2W 136.6(7) . .
O20 Tb1 O2W 74.3(7) . .
O24 Tb1 O2W 143.4(7) . .
O36 Tb1 O11 140.6(5) . 1_455
O39 Tb1 O11 146.3(5) . 1_455
O20 Tb1 O11 74.1(5) . 1_455
O24 Tb1 O11 78.1(5) . 1_455
O2W Tb1 O11 71.5(7) . 1_455
O36 Tb1 O1W 82.5(8) . .
O39 Tb1 O1W 81.3(8) . .
O20 Tb1 O1W 140.4(7) . .
O24 Tb1 O1W 140.3(7) . .
O2W Tb1 O1W 67.0(9) . .
O11 Tb1 O1W 100.8(8) 1_455 .
O36 Tb1 O3W 138.5(5) . .
O39 Tb1 O3W 76.1(6) . .
O20 Tb1 O3W 142.6(5) . .
O24 Tb1 O3W 76.1(5) . .
O2W Tb1 O3W 113.5(8) . .
O11 Tb1 O3W 74.3(5) 1_455 .
O1W Tb1 O3W 65.8(8) . .
O15 Si1 O4 109.7(7) . .
O15 Si1 O28 107.6(6) . .
O4 Si1 O28 108.2(7) . .
O15 Si1 O21 110.8(7) . .
O4 Si1 O21 109.3(7) . .
O28 Si1 O21 111.2(7) . .
W3 O2 W1 120.0(9) . .
W1 O3 W5 150.2(6) . .
Si1 O4 W3 126.6(6) . .
Si1 O4 W1 123.2(7) . .
W3 O4 W1 91.6(5) . .
Si1 O4 W2 123.0(7) . .
W3 O4 W2 91.6(5) . .
W1 O4 W2 90.8(4) . .
W1 O5 W4 148.6(10) . .
W1 O6 W2 122.3(6) . .
W2 O8 W7 149.2(9) . .
W2 O9 W6 151.2(7) . .
W2 O10 W3 123.7(7) . .
W3 O11 Tb1 148.8(7) . 1_655
W3 O12 W9 152.8(8) . .
W3 O13 W8 151.4(8) . .
Si1 O15 W10 125.1(8) . .
Si1 O15 W4 123.8(6) . .
W10 O15 W4 91.6(4) . .
Si1 O15 W9 124.9(8) . .
W10 O15 W9 91.7(4) . .
W4 O15 W9 89.4(4) . .
W9 O16 W4 119.5(7) . .
W4 O17 W10 121.3(7) . .
W4 O18 W5 155.4(9) . .
W5 O20 Tb1 131.1(7) . .
Si1 O21 W6 127.2(7) . .
Si1 O21 W5 126.5(8) . .
W6 O21 W5 93.9(5) . .
W6 O22 W5 116.2(6) . .
W6 O24 Tb1 134.3(8) . .
W7 O25 W6 155.1(9) . .
W7 O27 W11 121.4(7) . .
Si1 O28 W7 124.1(6) . .
Si1 O28 W11 122.8(8) . .
W7 O28 W11 91.9(4) . .
Si1 O28 W8 125.7(8) . .
W7 O28 W8 90.3(4) . .
W11 O28 W8 92.4(4) . .
W7 O29 W8 122.8(6) . .
W8 O31 W11 121.0(6) . .
W9 O32 W8 154.0(7) . .
W9 O34 W10 121.5(6) . .
W10 O36 Tb1 157.5(7) . .
W11 O37 W10 141.6(7) . .
W11 O39 Tb1 158.8(7) . .
O1 W1 O3 102.9(7) . .
O1 W1 O5 100.5(6) . .
O3 W1 O5 88.6(7) . .
O1 W1 O6 101.5(6) . .
O3 W1 O6 90.6(6) . .
O5 W1 O6 157.5(5) . .
O1 W1 O2 98.7(7) . .
O3 W1 O2 158.4(5) . .
O5 W1 O2 87.6(6) . .
O6 W1 O2 84.9(6) . .
O1 W1 O4 170.4(7) . .
O3 W1 O4 85.6(5) . .
O5 W1 O4 83.9(5) . .
O6 W1 O4 73.7(4) . .
O2 W1 O4 72.9(5) . .
O7 W2 O9 103.1(8) . .
O7 W2 O10 100.9(8) . .
O9 W2 O10 156.0(5) . .
O7 W2 O8 103.1(6) . .
O9 W2 O8 88.1(6) . .
O10 W2 O8 86.8(6) . .
O7 W2 O6 98.9(6) . .
O9 W2 O6 89.8(6) . .
O10 W2 O6 86.2(6) . .
O8 W2 O6 157.8(5) . .
O7 W2 O4 169.3(7) . .
O9 W2 O4 84.2(5) . .
O10 W2 O4 72.0(5) . .
O8 W2 O4 84.7(5) . .
O6 W2 O4 73.1(4) . .
O11 W3 O12 102.6(7) . .
O11 W3 O13 99.7(6) . .
O12 W3 O13 86.7(5) . .
O11 W3 O2 100.1(7) . .
O12 W3 O2 90.2(5) . .
O13 W3 O2 160.1(7) . .
O11 W3 O10 101.5(6) . .
O12 W3 O10 155.8(7) . .
O13 W3 O10 87.4(5) . .
O2 W3 O10 87.5(5) . .
O11 W3 O4 172.7(5) . .
O12 W3 O4 83.4(6) . .
O13 W3 O4 84.6(6) . .
O2 W3 O4 75.5(6) . .
O10 W3 O4 72.7(5) . .
O14 W4 O18 102.4(7) . .
O14 W4 O17 99.7(6) . .
O18 W4 O17 90.8(6) . .
O14 W4 O5 100.8(6) . .
O18 W4 O5 86.4(7) . .
O17 W4 O5 159.5(5) . .
O14 W4 O16 98.9(7) . .
O18 W4 O16 158.6(5) . .
O17 W4 O16 88.1(6) . .
O5 W4 O16 87.3(6) . .
O14 W4 O15 171.6(5) . .
O18 W4 O15 83.1(5) . .
O17 W4 O15 73.6(5) . .
O5 W4 O15 85.9(5) . .
O16 W4 O15 76.1(5) . .
O19 W5 O20 102.4(7) . .
O19 W5 O18 99.7(6) . .
O20 W5 O18 94.8(7) . .
O19 W5 O22 98.9(6) . .
O20 W5 O22 94.9(6) . .
O18 W5 O22 156.6(6) . .
O19 W5 O3 91.0(7) . .
O20 W5 O3 166.5(5) . .
O18 W5 O3 81.3(6) . .
O22 W5 O3 84.4(6) . .
O19 W5 O21 170.5(6) . .
O20 W5 O21 84.7(6) . .
O18 W5 O21 85.9(5) . .
O22 W5 O21 73.9(5) . .
O3 W5 O21 82.2(5) . .
O24 W6 O23 102.4(7) . .
O24 W6 O25 93.8(6) . .
O23 W6 O25 101.5(6) . .
O24 W6 O22 94.6(6) . .
O23 W6 O22 97.3(6) . .
O25 W6 O22 157.3(6) . .
O24 W6 O9 164.9(6) . .
O23 W6 O9 92.7(6) . .
O25 W6 O9 81.8(6) . .
O22 W6 O9 84.7(6) . .
O24 W6 O21 83.4(6) . .
O23 W6 O21 170.3(6) . .
O25 W6 O21 85.8(5) . .
O22 W6 O21 74.3(5) . .
O9 W6 O21 81.9(5) . .
O26 W7 O29 99.6(7) . .
O26 W7 O25 102.9(6) . .
O29 W7 O25 157.5(5) . .
O26 W7 O27 97.3(7) . .
O29 W7 O27 85.9(6) . .
O25 W7 O27 90.9(6) . .
O26 W7 O8 103.7(6) . .
O29 W7 O8 88.7(6) . .
O25 W7 O8 86.3(6) . .
O27 W7 O8 158.9(5) . .
O26 W7 O28 169.5(5) . .
O29 W7 O28 74.5(5) . .
O25 W7 O28 83.2(5) . .
O27 W7 O28 73.8(5) . .
O8 W7 O28 85.1(5) . .
O30 W8 O31 101.5(7) . .
O30 W8 O13 101.5(7) . .
O31 W8 O13 157.0(6) . .
O30 W8 O32 101.0(6) . .
O31 W8 O32 90.7(6) . .
O13 W8 O32 84.0(5) . .
O30 W8 O29 101.6(6) . .
O31 W8 O29 88.2(6) . .
O13 W8 O29 88.1(6) . .
O32 W8 O29 157.1(5) . .
O30 W8 O28 172.8(5) . .
O31 W8 O28 74.6(5) . .
O13 W8 O28 82.6(6) . .
O32 W8 O28 85.3(5) . .
O29 W8 O28 72.4(5) . .
O33 W9 O34 102.3(7) . .
O33 W9 O32 101.8(6) . .
O34 W9 O32 92.8(6) . .
O33 W9 O16 98.2(6) . .
O34 W9 O16 90.2(6) . .
O32 W9 O16 158.6(5) . .
O33 W9 O12 101.9(8) . .
O34 W9 O12 155.8(6) . .
O32 W9 O12 83.5(6) . .
O16 W9 O12 85.1(6) . .
O33 W9 O15 172.2(6) . .
O34 W9 O15 74.6(5) . .
O32 W9 O15 85.6(5) . .
O16 W9 O15 74.8(5) . .
O12 W9 O15 81.3(6) . .
O35 W10 O36 101.7(7) . .
O35 W10 O17 100.6(6) . .
O36 W10 O17 94.0(6) . .
O35 W10 O37 100.9(6) . .
O36 W10 O37 93.5(6) . .
O17 W10 O37 155.3(7) . .
O35 W10 O34 95.8(6) . .
O36 W10 O34 162.5(6) . .
O17 W10 O34 82.7(6) . .
O37 W10 O34 83.1(5) . .
O35 W10 O15 166.9(6) . .
O36 W10 O15 90.4(6) . .
O17 W10 O15 73.4(5) . .
O37 W10 O15 83.1(5) . .
O34 W10 O15 72.1(5) . .
O38 W11 O39 105.1(7) . .
O38 W11 O37 100.2(6) . .
O39 W11 O37 93.3(6) . .
O38 W11 O27 100.7(6) . .
O39 W11 O27 93.4(6) . .
O37 W11 O27 155.6(7) . .
O38 W11 O31 92.6(6) . .
O39 W11 O31 162.3(6) . .
O37 W11 O31 83.6(6) . .
O27 W11 O31 82.9(6) . .
O38 W11 O28 163.7(6) . .
O39 W11 O28 90.3(6) . .
O37 W11 O28 83.8(5) . .
O27 W11 O28 72.7(5) . .
O31 W11 O28 72.0(5) . .
N4 Cu1 N1 94.7(9) . .
N4 Cu1 N2 172.8(8) . .
N1 Cu1 N2 84.8(8) . .
N4 Cu1 N3 84.2(9) . .
N1 Cu1 N3 176.2(9) . .
N2 Cu1 N3 95.8(8) . .
N4 Cu1 O4W 91.3(7) . .
N1 Cu1 O4W 88.8(8) . .
N2 Cu1 O4W 95.9(7) . .
N3 Cu1 O4W 94.8(6) . .
N6 Cu2 N6 180.0(12) 2_975 .
N6 Cu2 N5 96.7(11) 2_975 .
N6 Cu2 N5 83.3(11) . .
N6 Cu2 N5 83.3(11) 2_975 2_975
N6 Cu2 N5 96.7(11) . 2_975
N5 Cu2 N5 180.000(4) . 2_975
C1 N1 Cu1 110.0(17) . .
C1 N1 H1A 109.7 . .
Cu1 N1 H1A 109.7 . .
C1 N1 H1B 109.7 . .
Cu1 N1 H1B 109.7 . .
H1A N1 H1B 108.2 . .
C2 N2 Cu1 111.7(17) . .
C2 N2 H2B 109.3 . .
Cu1 N2 H2B 109.3 . .
C2 N2 H2C 109.3 . .
Cu1 N2 H2C 109.3 . .
H2B N2 H2C 107.9 . .
C4 N3 Cu1 108.9(14) . .
C4 N3 H3A 109.9 . .
Cu1 N3 H3A 109.9 . .
C4 N3 H3B 109.9 . .
Cu1 N3 H3B 109.9 . .
H3A N3 H3B 108.3 . .
C5 N4 Cu1 109.1(14) . .
C5 N4 H4B 109.9 . .
Cu1 N4 H4B 109.9 . .
C5 N4 H4C 109.9 . .
Cu1 N4 H4C 109.9 . .
H4B N4 H4C 108.3 . .
C7 N5 Cu2 101.3(18) . .
C7 N5 H5A 111.5 . .
Cu2 N5 H5A 111.5 . .
C7 N5 H5B 111.5 . .
Cu2 N5 H5B 111.5 . .
H5A N5 H5B 109.3 . .
C8 N6 Cu2 117.1(19) . .
C8 N6 H6A 108.0 . .
Cu2 N6 H6A 108.0 . .
C8 N6 H6B 108.0 . .
Cu2 N6 H6B 108.0 . .
H6A N6 H6B 107.3 . .
N1 C1 C2 119(3) . .
N1 C1 H1C 107.7 . .
C2 C1 H1C 107.7 . .
N1 C1 H1D 107.7 . .
C2 C1 H1D 107.7 . .
H1C C1 H1D 107.1 . .
N2 C2 C3 121(3) . .
N2 C2 C1 112(3) . .
C3 C2 C1 126(4) . .
N2 C2 H2A 93.7 . .
C3 C2 H2A 93.7 . .
C1 C2 H2A 93.7 . .
C2 C3 H3C 109.5 . .
C2 C3 H3D 109.5 . .
H3C C3 H3D 109.5 . .
C2 C3 H3E 109.5 . .
H3C C3 H3E 109.5 . .
H3D C3 H3E 109.5 . .
C6 C4 C5 117(3) . .
C6 C4 N3 115(2) . .
C5 C4 N3 102(2) . .
C6 C4 H4A 107.3 . .
C5 C4 H4A 107.3 . .
N3 C4 H4A 107.3 . .
N4 C5 C4 113(2) . .
N4 C5 H5C 109.1 . .
C4 C5 H5C 109.1 . .
N4 C5 H5D 109.1 . .
C4 C5 H5D 109.1 . .
H5C C5 H5D 107.8 . .
C4 C6 H6C 109.5 . .
C4 C6 H6D 109.5 . .
H6C C6 H6D 109.5 . .
C4 C6 H6E 109.5 . .
H6C C6 H6E 109.5 . .
H6D C6 H6E 109.5 . .
C8 C7 C9 107(3) . .
C8 C7 N5 115(3) . .
C9 C7 N5 110(2) . .
C8 C7 H7A 108.0 . .
C9 C7 H7A 108.0 . .
N5 C7 H7A 108.0 . .
N6 C8 C7 100(2) . .
N6 C8 H8A 111.8 . .
C7 C8 H8A 111.8 . .
N6 C8 H8B 111.8 . .
C7 C8 H8B 111.8 . .
H8A C8 H8B 109.5 . .
C7 C9 H9A 109.5 . .
C7 C9 H9B 109.5 . .
H9A C9 H9B 109.5 . .
C7 C9 H9C 109.5 . .
H9A C9 H9C 109.5 . .
H9B C9 H9C 109.5 . .

loop_
_geom_bond_atom_site_label_1
_geom_bond_atom_site_label_2
_geom_bond_distance
_geom_bond_site_symmetry_2
Tb1 O36 2.274(16) .
Tb1 O39 2.305(14) .
Tb1 O20 2.325(14) .
Tb1 O24 2.328(14) .
Tb1 O2W 2.329(10) .
Tb1 O11 2.378(15) 1_455
Tb1 O1W 2.40(3) .
Tb1 O3W 2.503(18) .
Si1 O15 1.613(12) .
Si1 O4 1.618(15) .
Si1 O28 1.634(11) .
Si1 O21 1.635(15) .
O1 W1 1.712(13) .
O2 W3 1.893(12) .
O2 W1 1.975(16) .
O3 W1 1.823(16) .
O3 W5 2.098(16) .
O4 W3 2.309(15) .
O4 W1 2.361(11) .
O4 W2 2.373(11) .
O5 W1 1.906(13) .
O5 W4 1.924(15) .
O6 W1 1.917(12) .
O6 W2 1.933(12) .
O7 W2 1.712(13) .
O8 W2 1.895(12) .
O8 W7 1.926(15) .
O9 W2 1.857(17) .
O9 W6 2.053(17) .
O10 W2 1.875(14) .
O10 W3 1.932(12) .
O11 W3 1.751(17) .
O11 Tb1 2.378(15) 1_655
O12 W3 1.883(13) .
O12 W9 1.950(14) .
O13 W3 1.892(13) .
O13 W8 1.931(14) .
O14 W4 1.735(12) .
O15 W10 2.334(14) .
O15 W4 2.337(11) .
O15 W9 2.422(13) .
O16 W9 1.917(12) .
O16 W4 1.960(15) .
O17 W4 1.912(14) .
O17 W10 1.931(13) .
O18 W4 1.898(16) .
O18 W5 1.919(14) .
O19 W5 1.731(12) .
O20 W5 1.780(18) .
O21 W6 2.247(13) .
O21 W5 2.261(11) .
O22 W6 1.938(12) .
O22 W5 1.942(12) .
O23 W6 1.735(13) .
O24 W6 1.719(17) .
O25 W7 1.901(14) .
O25 W6 1.923(12) .
O26 W7 1.726(12) .
O27 W7 1.917(16) .
O27 W11 1.960(13) .
O28 W7 2.345(11) .
O28 W11 2.361(13) .
O28 W8 2.392(14) .
O29 W7 1.881(13) .
O29 W8 1.943(12) .
O30 W8 1.703(14) .
O31 W8 1.868(16) .
O31 W11 2.070(15) .
O32 W9 1.875(12) .
O32 W8 1.941(12) .
O33 W9 1.697(16) .
O34 W9 1.816(15) .
O34 W10 2.093(16) .
O35 W10 1.744(14) .
O36 W10 1.805(17) .
O37 W11 1.910(12) .
O37 W10 1.937(12) .
O38 W11 1.732(13) .
O39 W11 1.769(14) .
O4W Cu1 2.311(14) .
Cu1 N4 2.00(2) .
Cu1 N1 2.03(2) .
Cu1 N2 2.039(18) .
Cu1 N3 2.05(2) .
Cu2 N6 1.98(2) 2_975
Cu2 N6 1.98(2) .
Cu2 N5 2.07(3) .
Cu2 N5 2.07(3) 2_975
N1 C1 1.41(4) .
N1 H1A 0.9000 .
N1 H1B 0.9000 .
N2 C2 1.46(4) .
N2 H2B 0.9000 .
N2 H2C 0.9000 .
N3 C4 1.53(3) .
N3 H3A 0.9000 .
N3 H3B 0.9000 .
N4 C5 1.49(4) .
N4 H4B 0.9000 .
N4 H4C 0.9000 .
N5 C7 1.56(4) .
N5 H5A 0.9000 .
N5 H5B 0.9000 .
N6 C8 1.40(3) .
N6 H6A 0.9000 .
N6 H6B 0.9000 .
C1 C2 1.48(4) .
C1 H1C 0.9700 .
C1 H1D 0.9700 .
C2 C3 1.47(5) .
C2 H2A 0.9800 .
C3 H3C 0.9600 .
C3 H3D 0.9600 .
C3 H3E 0.9600 .
C4 C6 1.50(4) .
C4 C5 1.51(3) .
C4 H4A 0.9800 .
C5 H5C 0.9700 .
C5 H5D 0.9700 .
C6 H6C 0.9600 .
C6 H6D 0.9600 .
C6 H6E 0.9600 .
C7 C8 1.484(10) .
C7 C9 1.52(4) .
C7 H7A 0.9800 .
C8 H8A 0.9700 .
C8 H8B 0.9700 .
C9 H9A 0.9600 .
C9 H9B 0.9600 .
C9 H9C 0.9600 .

loop_
_geom_hbond_atom_site_label_D
_geom_hbond_atom_site_label_H
_geom_hbond_atom_site_label_A
_geom_hbond_distance_DH
_geom_hbond_distance_HA
_geom_hbond_distance_DA
_geom_hbond_angle_DHA
_geom_hbond_site_symmetry_A
N1 H1A O35 0.90 2.38 3.18(2) 148.8 2_974
N2 H2B O29 0.90 2.24 3.13(2) 175.4 1_565
N2 H2C O9W 0.90 2.23 3.11(3) 166.1 2_775
N3 H3A O16 0.90 2.08 2.97(2) 173.3 .
N3 H3B O27 0.90 2.22 3.11(2) 170.1 1_565
N4 H4B O31 0.90 2.42 3.31(2) 168.0 2_974
N4 H4B O37 0.90 2.49 3.11(2) 125.6 2_974
N4 H4C O34 0.90 2.31 3.03(2) 136.9 2_974
N5 H5A O2 0.90 2.66 3.31(4) 129.9 .
N5 H5B O22 0.90 2.56 3.45(4) 166.6 1_655
N5 H5B O1 0.90 2.63 3.07(4) 111.5 2_975
N6 H6A O9W 0.90 2.47 3.25(3) 145.9 1_755
N6 H6A O2 0.90 2.57 3.26(3) 134.8 2_975
N6 H6B O19 0.90 2.24 3.08(3) 155.8 2_875
